data_2206908
loop_
_publ_author_name
'Wang, Feng-Wu'

_publ_section_title
;
 Bis{1-[3-(cyclohexylaminio)propyliminomethyl]-2-naphtholato}nickel(II)
 dichloride 1.24-hydrate
;
_journal_coeditor_code CI6637
_journal_issue 10
_journal_name_full 'Acta Crystallographica Section E'
_journal_page_first m1998
_journal_page_last m2000
_journal_paper_doi 10.1107/S160053680502862X
_journal_volume 61
_journal_year 2005
_chemical_formula_iupac '[Ni (C20 H26 N2 O)2] Cl2 , 2(0.62H2 O)'
_chemical_formula_moiety '[Ni (C20 H26 N2 O)2] Cl2 , 2(0.62H2 O)'
_chemical_formula_sum 'C40 H54.48 Cl2 N4 Ni O3.24'
_chemical_formula_weight 772.79
_chemical_name_systematic
;
Bis{1-[3-(cyclohexylamino)propyliminomethyl]-2-naphtholato}nickel(II)
dichloride 1.24 hydrate
;
_space_group_IT_number 14
_symmetry_cell_setting monoclinic
_symmetry_space_group_name_Hall '-P 2ybc'
_symmetry_space_group_name_H-M 'P 1 21/c 1'
_atom_sites_solution_hydrogens geom
_atom_sites_solution_primary direct
_atom_sites_solution_secondary difmap
_audit_creation_method SHELXL97
_cell_angle_alpha 90.00
_cell_angle_beta 92.530(10)
_cell_angle_gamma 90.00
_cell_formula_units_Z 2
_cell_length_a 11.1790(10)
_cell_length_b 7.4310(10)
_cell_length_c 23.683(2)
_cell_measurement_reflns_used 3936
_cell_measurement_temperature 298(2)
_cell_measurement_theta_max 26.8
_cell_measurement_theta_min 2.4
_cell_volume 1965.5(4)
_computing_cell_refinement 'SAINT (Bruker, 1998)'
_computing_data_collection 'SMART (Bruker, 1998)'
_computing_data_reduction SAINT
_computing_molecular_graphics 'SHELXTL (Sheldrick, 1997b)'
_computing_publication_material SHELXTL
_computing_structure_refinement 'SHELXL97 (Sheldrick, 1997a)'
_computing_structure_solution 'SHELXS97 (Sheldrick, 1997a)'
_diffrn_ambient_temperature 298(2)
_diffrn_measured_fraction_theta_full 0.991
_diffrn_measured_fraction_theta_max 0.991
_diffrn_measurement_device_type 'Bruker SMART CCD area-detector'
_diffrn_measurement_method \w
_diffrn_radiation_monochromator graphite
_diffrn_radiation_source 'fine-focus sealed tube'
_diffrn_radiation_type MoK\a
_diffrn_radiation_wavelength 0.71073
_diffrn_reflns_av_R_equivalents 0.0362
_diffrn_reflns_av_sigmaI/netI 0.0390
_diffrn_reflns_limit_h_max 14
_diffrn_reflns_limit_h_min -14
_diffrn_reflns_limit_k_max 9
_diffrn_reflns_limit_k_min -9
_diffrn_reflns_limit_l_max 30
_diffrn_reflns_limit_l_min -29
_diffrn_reflns_number 16272
_diffrn_reflns_theta_full 27.50
_diffrn_reflns_theta_max 27.50
_diffrn_reflns_theta_min 1.72
_diffrn_standards_decay_% 0
_diffrn_standards_interval_count 0
_diffrn_standards_interval_time 0
_diffrn_standards_number 0
_exptl_absorpt_coefficient_mu 0.672
_exptl_absorpt_correction_T_max 0.9238
_exptl_absorpt_correction_T_min 0.8775
_exptl_absorpt_correction_type multi-scan
_exptl_absorpt_process_details '(SADABS; Sheldrick, 1996)'
_exptl_crystal_colour green
_exptl_crystal_density_diffrn 1.299
_exptl_crystal_density_method 'not measured'
_exptl_crystal_description Block
_exptl_crystal_F_000 820.8
_exptl_crystal_size_max 0.20
_exptl_crystal_size_mid 0.13
_exptl_crystal_size_min 0.12
_refine_diff_density_max 0.411
_refine_diff_density_min -0.236
_refine_ls_extinction_method none
_refine_ls_goodness_of_fit_ref 1.021
_refine_ls_hydrogen_treatment mixed
_refine_ls_matrix_type full
_refine_ls_number_parameters 238
_refine_ls_number_reflns 4490
_refine_ls_number_restraints 3
_refine_ls_restrained_S_all 1.020
_refine_ls_R_factor_all 0.0569
_refine_ls_R_factor_gt 0.0433
_refine_ls_shift/su_max 0.000
_refine_ls_shift/su_mean 0.000
_refine_ls_structure_factor_coef Fsqd
_refine_ls_weighting_details 'calc w = 1/[\s^2^(Fo^2^)+(0.0602P)^2^+0.2608P] where P=(Fo^2^+2Fc^2^)/3'
_refine_ls_weighting_scheme calc
_refine_ls_wR_factor_gt 0.1051
_refine_ls_wR_factor_ref 0.1135
_reflns_number_gt 3546
_reflns_number_total 4490
_reflns_threshold_expression I>2\s(I)
_cod_data_source_file ci6637.cif
_cod_data_source_block I
_cod_depositor_comments
;
The following automatic conversions were performed:
'_symmetry_cell_setting' value 'Monoclinic' changed to 'monoclinic'
according to '/home/saulius/struct/CIF-dictionaries/cif_core.dic'
dictionary named 'cif_core.dic' version 2.4.1 from 2010-06-29.

Automatic conversion script
Id: cif_fix_enum 1527 2010-12-29 10:47:43Z saulius 

The following automatic conversions were performed:

'_symmetry_cell_setting' value 'Monoclinic' changed to 'monoclinic'
according to /home/saulius/struct/CIF-dictionaries/cif_core.dic
dictionary named 'cif_core.dic' version 2.4.1 from 2010-06-29.

Automatic conversion script
Id: cif_fix_values 1715 2011-07-08 13:25:40Z adriana 
;
_cod_original_sg_symbol_H-M 'P 21/c'
_cod_database_code 2206908
_cod_database_fobs_code 2206908

loop_
_symmetry_equiv_pos_as_xyz
'x, y, z'
'-x, y+1/2, -z+1/2'
'-x, -y, -z'
'x, -y-1/2, z-1/2'

loop_
_atom_site_label
_atom_site_fract_x
_atom_site_fract_y
_atom_site_fract_z
_atom_site_U_iso_or_equiv
_atom_site_adp_type
_atom_site_calc_flag
_atom_site_refinement_flags
_atom_site_occupancy
_atom_site_type_symbol
Ni1 0.5000 0.0000 1.0000 0.03502(13) Uani d S 1 Ni
Cl1 0.44952(6) 0.58347(9) 0.80533(2) 0.05745(18) Uani d . 1 Cl
O1 0.62800(14) 0.1097(2) 1.03618(6) 0.0501(4) Uani d . 1 O
O2 0.3109(3) 0.3483(5) 0.71190(16) 0.0848(10) Uani d PD 0.62 O
N1 0.47904(14) 0.1972(2) 0.94845(6) 0.0334(4) Uani d . 1 N
N2 0.32943(14) -0.0553(2) 0.76477(6) 0.0357(4) Uani d . 1 N
H2A 0.3564 -0.1631 0.7771 0.043 Uiso calc R 1 H
H2B 0.3877 -0.0042 0.7452 0.043 Uiso calc R 1 H
C1 0.64663(17) 0.3815(3) 0.98392(8) 0.0346(4) Uani d . 1 C
C2 0.68353(18) 0.2589(3) 1.02548(8) 0.0416(5) Uani d . 1 C
C3 0.7899(2) 0.2956(3) 1.05928(10) 0.0579(7) Uani d . 1 C
H3 0.8151 0.2145 1.0873 0.069 Uiso calc R 1 H
C4 0.8545(2) 0.4465(4) 1.05112(10) 0.0559(6) Uani d . 1 C
H4 0.9239 0.4661 1.0734 0.067 Uiso calc R 1 H
C5 0.81959(19) 0.5751(3) 1.00986(9) 0.0443(5) Uani d . 1 C
C6 0.8886(2) 0.7322(3) 1.00214(11) 0.0584(6) Uani d . 1 C
H6 0.9585 0.7501 1.0242 0.070 Uiso calc R 1 H
C7 0.8538(2) 0.8571(4) 0.96283(12) 0.0676(7) Uani d . 1 C
H7 0.8993 0.9603 0.9581 0.081 Uiso calc R 1 H
C8 0.7500(3) 0.8296(3) 0.92980(12) 0.0650(7) Uani d . 1 C
H8 0.7267 0.9152 0.9029 0.078 Uiso calc R 1 H
C9 0.6810(2) 0.6793(3) 0.93593(10) 0.0491(5) Uani d . 1 C
H9 0.6114 0.6649 0.9134 0.059 Uiso calc R 1 H
C10 0.71421(18) 0.5465(3) 0.97579(9) 0.0383(5) Uani d . 1 C
C11 0.54373(17) 0.3423(3) 0.94819(8) 0.0346(4) Uani d . 1 C
H11 0.5205 0.4300 0.9219 0.042 Uiso calc R 1 H
C12 0.38126(17) 0.1942(3) 0.90445(8) 0.0357(4) Uani d . 1 C
H12A 0.3635 0.3163 0.8922 0.043 Uiso calc R 1 H
H12B 0.3097 0.1446 0.9202 0.043 Uiso calc R 1 H
C13 0.41495(17) 0.0823(3) 0.85396(8) 0.0377(4) Uani d . 1 C
H13A 0.4783 0.1416 0.8343 0.045 Uiso calc R 1 H
H13B 0.4438 -0.0348 0.8665 0.045 Uiso calc R 1 H
C14 0.3063(2) 0.0603(4) 0.81479(9) 0.0496(6) Uani d . 1 C
H14A 0.2422 0.0073 0.8355 0.060 Uiso calc R 1 H
H14B 0.2798 0.1780 0.8017 0.060 Uiso calc R 1 H
C15 0.22189(16) -0.0842(3) 0.72576(8) 0.0353(4) Uani d . 1 C
H15 0.1887 0.0338 0.7153 0.042 Uiso calc R 1 H
C16 0.12572(19) -0.1910(3) 0.75417(9) 0.0489(5) Uani d . 1 C
H16A 0.1012 -0.1272 0.7875 0.059 Uiso calc R 1 H
H16B 0.1575 -0.3071 0.7661 0.059 Uiso calc R 1 H
C17 0.0179(2) -0.2179(4) 0.71328(11) 0.0600(7) Uani d . 1 C
H17A -0.0415 -0.2907 0.7314 0.072 Uiso calc R 1 H
H17B -0.0180 -0.1020 0.7043 0.072 Uiso calc R 1 H
C18 0.0523(2) -0.3088(4) 0.65920(10) 0.0611(7) Uani d . 1 C
H18A -0.0172 -0.3168 0.6333 0.073 Uiso calc R 1 H
H18B 0.0801 -0.4300 0.6675 0.073 Uiso calc R 1 H
C19 0.1504(2) -0.2032(3) 0.63174(9) 0.0497(6) Uani d . 1 C
H19A 0.1196 -0.0864 0.6200 0.060 Uiso calc R 1 H
H19B 0.1746 -0.2666 0.5983 0.060 Uiso calc R 1 H
C20 0.25888(18) -0.1776(3) 0.67225(8) 0.0423(5) Uani d . 1 C
H20A 0.2939 -0.2938 0.6817 0.051 Uiso calc R 1 H
H20B 0.3188 -0.1059 0.6542 0.051 Uiso calc R 1 H
H2C 0.338(4) 0.400(6) 0.7410(13) 0.080 Uiso d PD 0.62 H
H2D 0.363(3) 0.281(6) 0.6992(18) 0.080 Uiso d PD 0.62 H

loop_
_atom_site_aniso_label
_atom_site_aniso_U_11
_atom_site_aniso_U_22
_atom_site_aniso_U_33
_atom_site_aniso_U_12
_atom_site_aniso_U_13
_atom_site_aniso_U_23
Ni1 0.0383(2) 0.0366(2) 0.0298(2) -0.00794(15) -0.00372(14) 0.00060(14)
Cl1 0.0630(4) 0.0543(4) 0.0553(4) 0.0185(3) 0.0058(3) 0.0102(3)
O1 0.0543(9) 0.0500(9) 0.0443(8) -0.0206(7) -0.0164(7) 0.0111(7)
O2 0.098(3) 0.066(2) 0.088(3) -0.0054(19) -0.017(2) -0.0037(18)
N1 0.0356(8) 0.0374(9) 0.0269(8) -0.0038(7) -0.0020(6) -0.0026(6)
N2 0.0351(9) 0.0387(9) 0.0326(8) 0.0007(7) -0.0047(7) -0.0011(7)
C1 0.0367(10) 0.0369(10) 0.0303(9) -0.0044(8) 0.0038(8) -0.0043(8)
C2 0.0440(12) 0.0435(12) 0.0368(11) -0.0096(9) -0.0037(9) -0.0029(9)
C3 0.0579(14) 0.0588(15) 0.0549(14) -0.0182(12) -0.0195(11) 0.0134(12)
C4 0.0486(13) 0.0621(15) 0.0555(14) -0.0198(12) -0.0151(11) 0.0021(12)
C5 0.0453(12) 0.0433(12) 0.0446(12) -0.0115(10) 0.0040(9) -0.0073(10)
C6 0.0524(14) 0.0572(15) 0.0651(16) -0.0205(12) -0.0025(12) -0.0036(13)
C7 0.0692(17) 0.0514(15) 0.0820(19) -0.0274(13) 0.0008(14) 0.0079(14)
C8 0.0778(18) 0.0480(14) 0.0682(17) -0.0181(13) -0.0061(14) 0.0110(13)
C9 0.0540(13) 0.0439(12) 0.0492(13) -0.0083(10) -0.0007(10) 0.0022(10)
C10 0.0392(11) 0.0378(11) 0.0383(11) -0.0054(8) 0.0069(9) -0.0071(8)
C11 0.0415(11) 0.0334(10) 0.0291(9) -0.0007(8) 0.0041(8) -0.0019(8)
C12 0.0363(10) 0.0361(10) 0.0343(10) -0.0003(8) -0.0032(8) -0.0004(8)
C13 0.0336(10) 0.0476(12) 0.0313(10) -0.0010(9) -0.0041(8) -0.0012(9)
C14 0.0453(13) 0.0633(15) 0.0392(12) 0.0084(11) -0.0108(9) -0.0153(11)
C15 0.0321(10) 0.0414(11) 0.0318(10) -0.0005(8) -0.0064(8) -0.0013(8)
C16 0.0457(12) 0.0621(15) 0.0387(11) -0.0106(11) 0.0013(9) -0.0028(10)
C17 0.0408(13) 0.0804(19) 0.0591(15) -0.0184(12) 0.0045(11) -0.0073(13)
C18 0.0541(14) 0.0765(18) 0.0519(14) -0.0234(13) -0.0067(11) -0.0104(13)
C19 0.0482(13) 0.0629(15) 0.0374(11) -0.0126(11) -0.0047(9) -0.0063(10)
C20 0.0406(11) 0.0508(13) 0.0353(11) -0.0037(9) -0.0001(9) -0.0048(9)

loop_
_atom_type_symbol
_atom_type_description
_atom_type_scat_dispersion_real
_atom_type_scat_dispersion_imag
_atom_type_scat_source
C C 0.0033 0.0016 'International Tables Vol C Tables 4.2.6.8 and 6.1.1.4'
H H 0.0000 0.0000 'International Tables Vol C Tables 4.2.6.8 and 6.1.1.4'
N N 0.0061 0.0033 'International Tables Vol C Tables 4.2.6.8 and 6.1.1.4'
O O 0.0106 0.0060 'International Tables Vol C Tables 4.2.6.8 and 6.1.1.4'
Cl Cl 0.1484 0.1585 'International Tables Vol C Tables 4.2.6.8 and 6.1.1.4'
Ni Ni 0.3393 1.1124 'International Tables Vol C Tables 4.2.6.8 and 6.1.1.4'

loop_
_geom_angle_atom_site_label_1
_geom_angle_atom_site_label_2
_geom_angle_atom_site_label_3
_geom_angle_site_symmetry_1
_geom_angle_site_symmetry_3
_geom_angle
_geom_angle_publ_flag
O1 Ni1 O1 . 3_657 180 y
O1 Ni1 N1 . . 91.66(7) y
O1 Ni1 N1 3_657 . 88.34(7) ?
O1 Ni1 N1 . 3_657 88.34(7) y
O1 Ni1 N1 3_657 3_657 91.66(7) ?
N1 Ni1 N1 . 3_657 180 y
C2 O1 Ni1 . . 131.26(13) ?
H2C O2 H2D . . 110(2) ?
C11 N1 C12 . . 113.83(16) ?
C11 N1 Ni1 . . 125.87(13) ?
C12 N1 Ni1 . . 120.29(12) ?
C14 N2 C15 . . 114.14(15) ?
C14 N2 H2A . . 108.7 ?
C15 N2 H2A . . 108.7 ?
C14 N2 H2B . . 108.7 ?
C15 N2 H2B . . 108.7 ?
H2A N2 H2B . . 107.6 ?
C2 C1 C11 . . 119.44(18) ?
C2 C1 C10 . . 120.37(18) ?
C11 C1 C10 . . 120.17(18) ?
O1 C2 C1 . . 124.55(18) ?
O1 C2 C3 . . 116.47(19) ?
C1 C2 C3 . . 118.97(19) ?
C4 C3 C2 . . 120.9(2) ?
C4 C3 H3 . . 119.5 ?
C2 C3 H3 . . 119.5 ?
C3 C4 C5 . . 121.9(2) ?
C3 C4 H4 . . 119.0 ?
C5 C4 H4 . . 119.0 ?
C4 C5 C10 . . 119.4(2) ?
C4 C5 C6 . . 120.9(2) ?
C10 C5 C6 . . 119.7(2) ?
C7 C6 C5 . . 120.7(2) ?
C7 C6 H6 . . 119.7 ?
C5 C6 H6 . . 119.7 ?
C6 C7 C8 . . 119.6(2) ?
C6 C7 H7 . . 120.2 ?
C8 C7 H7 . . 120.2 ?
C9 C8 C7 . . 121.5(2) ?
C9 C8 H8 . . 119.3 ?
C7 C8 H8 . . 119.3 ?
C8 C9 C10 . . 120.8(2) ?
C8 C9 H9 . . 119.6 ?
C10 C9 H9 . . 119.6 ?
C9 C10 C5 . . 117.8(2) ?
C9 C10 C1 . . 123.84(19) ?
C5 C10 C1 . . 118.4(2) ?
N1 C11 C1 . . 126.96(18) ?
N1 C11 H11 . . 116.5 ?
C1 C11 H11 . . 116.5 ?
N1 C12 C13 . . 111.25(15) ?
N1 C12 H12A . . 109.4 ?
C13 C12 H12A . . 109.4 ?
N1 C12 H12B . . 109.4 ?
C13 C12 H12B . . 109.4 ?
H12A C12 H12B . . 108.0 ?
C14 C13 C12 . . 108.90(16) ?
C14 C13 H13A . . 109.9 ?
C12 C13 H13A . . 109.9 ?
C14 C13 H13B . . 109.9 ?
C12 C13 H13B . . 109.9 ?
H13A C13 H13B . . 108.3 ?
N2 C14 C13 . . 112.85(17) ?
N2 C14 H14A . . 109.0 ?
C13 C14 H14A . . 109.0 ?
N2 C14 H14B . . 109.0 ?
C13 C14 H14B . . 109.0 ?
H14A C14 H14B . . 107.8 ?
N2 C15 C16 . . 111.49(16) ?
N2 C15 C20 . . 109.84(16) ?
C16 C15 C20 . . 110.83(17) ?
N2 C15 H15 . . 108.2 ?
C16 C15 H15 . . 108.2 ?
C20 C15 H15 . . 108.2 ?
C15 C16 C17 . . 110.03(18) ?
C15 C16 H16A . . 109.7 ?
C17 C16 H16A . . 109.7 ?
C15 C16 H16B . . 109.7 ?
C17 C16 H16B . . 109.7 ?
H16A C16 H16B . . 108.2 ?
C18 C17 C16 . . 111.9(2) ?
C18 C17 H17A . . 109.2 ?
C16 C17 H17A . . 109.2 ?
C18 C17 H17B . . 109.2 ?
C16 C17 H17B . . 109.2 ?
H17A C17 H17B . . 107.9 ?
C17 C18 C19 . . 110.4(2) ?
C17 C18 H18A . . 109.6 ?
C19 C18 H18A . . 109.6 ?
C17 C18 H18B . . 109.6 ?
C19 C18 H18B . . 109.6 ?
H18A C18 H18B . . 108.1 ?
C18 C19 C20 . . 111.38(19) ?
C18 C19 H19A . . 109.4 ?
C20 C19 H19A . . 109.4 ?
C18 C19 H19B . . 109.4 ?
C20 C19 H19B . . 109.4 ?
H19A C19 H19B . . 108.0 ?
C15 C20 C19 . . 110.11(17) ?
C15 C20 H20A . . 109.6 ?
C19 C20 H20A . . 109.6 ?
C15 C20 H20B . . 109.6 ?
C19 C20 H20B . . 109.6 ?
H20A C20 H20B . . 108.2 ?

loop_
_geom_bond_atom_site_label_1
_geom_bond_atom_site_label_2
_geom_bond_site_symmetry_2
_geom_bond_distance
_geom_bond_publ_flag
Ni1 O1 . 1.827(2) y
Ni1 O1 3_657 1.827(2) ?
Ni1 N1 . 1.915(2) y
Ni1 N1 3_657 1.915(2) ?
O1 C2 . 1.301(2) ?
O2 H2C . 0.830(10) ?
O2 H2D . 0.840(10) ?
N1 C11 . 1.299(2) ?
N1 C12 . 1.477(2) ?
N2 C14 . 1.495(3) ?
N2 C15 . 1.499(2) ?
N2 H2A . 0.90 ?
N2 H2B . 0.90 ?
C1 C2 . 1.391(3) ?
C1 C11 . 1.428(3) ?
C1 C10 . 1.457(3) ?
C2 C3 . 1.431(3) ?
C3 C4 . 1.352(3) ?
C3 H3 . 0.93 ?
C4 C5 . 1.409(3) ?
C4 H4 . 0.93 ?
C5 C10 . 1.414(3) ?
C5 C6 . 1.416(3) ?
C6 C7 . 1.359(4) ?
C6 H6 . 0.93 ?
C7 C8 . 1.386(4) ?
C7 H7 . 0.93 ?
C8 C9 . 1.369(3) ?
C8 H8 . 0.93 ?
C9 C10 . 1.404(3) ?
C9 H9 . 0.93 ?
C11 H11 . 0.93 ?
C12 C13 . 1.518(3) ?
C12 H12A . 0.97 ?
C12 H12B . 0.97 ?
C13 C14 . 1.504(3) ?
C13 H13A . 0.97 ?
C13 H13B . 0.97 ?
C14 H14A . 0.97 ?
C14 H14B . 0.97 ?
C15 C16 . 1.517(3) ?
C15 C20 . 1.518(3) ?
C15 H15 . 0.98 ?
C16 C17 . 1.526(3) ?
C16 H16A . 0.97 ?
C16 H16B . 0.97 ?
C17 C18 . 1.512(3) ?
C17 H17A . 0.97 ?
C17 H17B . 0.97 ?
C18 C19 . 1.518(3) ?
C18 H18A . 0.97 ?
C18 H18B . 0.97 ?
C19 C20 . 1.525(3) ?
C19 H19A . 0.97 ?
C19 H19B . 0.97 ?
C20 H20A . 0.97 ?
C20 H20B . 0.97 ?

loop_
_geom_hbond_atom_site_label_D
_geom_hbond_atom_site_label_H
_geom_hbond_atom_site_label_A
_geom_hbond_site_symmetry_A
_geom_hbond_distance_DH
_geom_hbond_distance_HA
_geom_hbond_distance_DA
_geom_hbond_angle_DHA
N2 H2A Cl1 1_545 0.90 2.24 3.133(2) 172
N2 H2B Cl1 2_646 0.90 2.32 3.208(2) 171
O2 H2C Cl1 . 0.830(10) 2.36(2) 3.170(4) 164(5)
O2 H2D Cl1 2_646 0.840(10) 2.56(2) 3.362(4) 161(4)

loop_
_geom_torsion_atom_site_label_1
_geom_torsion_atom_site_label_2
_geom_torsion_atom_site_label_3
_geom_torsion_atom_site_label_4
_geom_torsion_site_symmetry_1
_geom_torsion
N1 Ni1 O1 C2 3_657 175.6(2)
O1 Ni1 N1 C11 . -0.40(16)
O1 Ni1 N1 C11 3_657 179.60(16)
O1 Ni1 N1 C12 . -179.45(14)
O1 Ni1 N1 C12 3_657 0.55(14)
Ni1 O1 C2 C1 . 6.4(3)
Ni1 O1 C2 C3 . -173.31(17)
C11 C1 C2 O1 . -2.6(3)
C10 C1 C2 O1 . 179.08(19)
C11 C1 C2 C3 . 177.1(2)
C10 C1 C2 C3 . -1.2(3)
O1 C2 C3 C4 . 179.5(2)
C1 C2 C3 C4 . -0.2(4)
C2 C3 C4 C5 . 0.9(4)
C3 C4 C5 C10 . 0.0(4)
C3 C4 C5 C6 . 180.0(3)
C4 C5 C6 C7 . -179.1(3)
C10 C5 C6 C7 . 0.9(4)
C5 C6 C7 C8 . -0.4(4)
C6 C7 C8 C9 . 0.2(4)
C7 C8 C9 C10 . -0.6(4)
C8 C9 C10 C5 . 1.1(3)
C8 C9 C10 C1 . -178.8(2)
C4 C5 C10 C9 . 178.7(2)
C6 C5 C10 C9 . -1.3(3)
C4 C5 C10 C1 . -1.4(3)
C6 C5 C10 C1 . 178.6(2)
C2 C1 C10 C9 . -178.1(2)
C11 C1 C10 C9 . 3.6(3)
C2 C1 C10 C5 . 2.0(3)
C11 C1 C10 C5 . -176.29(18)
C12 N1 C11 C1 . -177.51(17)
Ni1 N1 C11 C1 . 3.4(3)
C2 C1 C11 N1 . -2.3(3)
C10 C1 C11 N1 . 176.01(18)
C11 N1 C12 C13 . 100.0(2)
Ni1 N1 C12 C13 . -80.89(18)
N1 C12 C13 C14 . 171.35(18)
C15 N2 C14 C13 . 178.32(18)
C12 C13 C14 N2 . -177.53(18)
C14 N2 C15 C16 . -65.6(2)
C14 N2 C15 C20 . 171.20(19)
N2 C15 C16 C17 . -179.95(19)
C20 C15 C16 C17 . -57.3(2)
C15 C16 C17 C18 . 56.5(3)
C16 C17 C18 C19 . -55.6(3)
C17 C18 C19 C20 . 55.8(3)
N2 C15 C20 C19 . -178.59(18)
C16 C15 C20 C19 . 57.8(2)
C18 C19 C20 C15 . -57.1(3)
